data_1511604
loop_
_publ_author_name
'David, M.I.'
'Dub, O.M.'
'Kuz'ma, Yu.B.'

_publ_section_title
;
 Tb-Fe-B and Lu-Fe-B ternary systems
;
_journal_name_full 'Poroshkovaya Metallurgiya'
_journal_page_first 563
_journal_page_last 566
_journal_volume 26
_journal_year 1987
_chemical_formula_sum 'B6 Fe Lu2'
_chemical_name_systematic 'Lu2 Fe B6'
_space_group_IT_number 55
_symmetry_space_group_name_Hall '-P 2 2ab'
_symmetry_space_group_name_H-M 'P b a m'
_cell_angle_alpha 90
_cell_angle_beta 90
_cell_angle_gamma 90
_cell_formula_units_Z 4
_cell_length_a 8.969
_cell_length_b 11.34
_cell_length_c 3.49
_cell_volume 354.963
_citation_journal_id_ASTM PMANAI
_cod_data_source_file boron4-x_256.cif
_cod_data_source_block B6Fe1Lu2
_cod_original_cell_volume 354.9625
_cod_original_formula_sum 'B6 Fe1 Lu2'
_cod_database_code 1511604

loop_
_symmetry_equiv_pos_as_xyz
x,y,z
-x,-y,z
x+1/2,-y+1/2,-z
-x+1/2,y+1/2,-z
-x,-y,-z
x,y,-z
-x-1/2,y-1/2,z
x-1/2,-y-1/2,z

loop_
_atom_site_label
_atom_site_type_symbol
_atom_site_fract_x
_atom_site_fract_y
_atom_site_fract_z
_atom_site_occupancy
_atom_site_U_iso_or_equiv
B4 B 0.14 0.31 0.5 1 0.0
B5 B 0.48 0.29 0.5 1 0.0
B3 B 0.3 0.24 0.5 1 0.0
B6 B 0.11 0.47 0.5 1 0.0
B1 B 0.05 0.06 0.5 1 0.0
B2 B 0.25 0.075 0.5 1 0.0
Lu2 Lu 0.448 0.122 0 1 0.0
Lu1 Lu 0.822 0.077 0 1 0.0
Fe1 Fe 0.14 0.154 0 1 0.0
